data_8101490
loop_
_publ_author_name
'Thu\'ery, Pierre'
'Nierlich, Martine'
'Abidi, Rym'
'Asfari, Zouhair'
'Vicens, Jacques'

_publ_section_title
;
Crystal structure of 1,3,5-trimethoxy-2,4,6-triamide-calix[6]arene-
chloroform--ethanol--water (1/1/1.5/1), C91H123N3O9 &#x00B7; CHCl3 
&#x00B7; 1.5C2H5OH &#x00B7; H2O
;
_journal_issue 2
_journal_name_full 'Zeitschrift f\"ur Kristallographie - New Crystal Structures'
_journal_page_first 157
_journal_page_last 160
_journal_volume 214
_journal_year 1999
_chemical_formula_moiety 'C87 H123 N3 O9, C4 H12 Cl3 O2.5'
_chemical_formula_sum 'C91 H135 Cl3 N3 O11.5'
_chemical_formula_weight 1561.37
_space_group_IT_number 15
_symmetry_cell_setting monoclinic
_symmetry_space_group_name_Hall '-C 2yc'
_symmetry_space_group_name_H-M 'C 1 2/c 1'
_cell_angle_alpha 90.00
_cell_angle_beta 91.113(2)
_cell_angle_gamma 90.00
_cell_formula_units_Z 8
_cell_length_a 28.6028(8)
_cell_length_b 16.2921(6)
_cell_length_c 40.5413(13)
_cell_measurement_temperature 173(2)
_cell_volume 18889(3)
_diffrn_ambient_temperature 173(2)
_exptl_crystal_density_diffrn 1.098
_refine_diff_density_rms 0.067
_refine_ls_R_factor_obs 0.0848
_refine_ls_wR_factor_obs 0.2254
_cod_original_sg_symbol_H-M 'C 2/c'
_cod_database_code 8101490

loop_
_symmetry_equiv_pos_as_xyz
'x, y, z'
'-x, y, -z+1/2'
'x+1/2, y+1/2, z'
'-x+1/2, y+1/2, -z+1/2'
'-x, -y, -z'
'x, -y, z-1/2'
'-x+1/2, -y+1/2, -z'
'x+1/2, -y+1/2, z-1/2'

loop_
_atom_site_aniso_label
_atom_site_aniso_U_11
_atom_site_aniso_U_22
_atom_site_aniso_U_33
_atom_site_aniso_U_23
_atom_site_aniso_U_13
_atom_site_aniso_U_12
O1 0.032(2) 0.038(2) 0.030(3) 0.000(2) -0.005(2) -0.001(2)
O2 0.104(4) 0.049(3) 0.052(3) -0.008(3) -0.004(3) -0.012(3)
O3 0.063(3) 0.042(3) 0.052(3) 0.019(2) -0.005(2) 0.004(2)
O4 0.037(2) 0.043(2) 0.029(3) -0.002(2) 0.002(2) 0.003(2)
O5 0.051(3) 0.110(4) 0.048(3) -0.005(3) 0.006(2) -0.026(3)
O6 0.052(3) 0.063(3) 0.034(3) -0.009(2) 0.000(2) -0.026(2)
O7 0.040(2) 0.033(2) 0.029(3) 0.001(2) 0.001(2) 0.000(2)
O8 0.069(3) 0.073(3) 0.051(3) 0.001(3) -0.005(3) 0.026(3)
O9 0.038(2) 0.053(3) 0.034(3) 0.006(2) 0.006(2) 0.014(2)
N1 0.038(3) 0.056(4) 0.029(3) 0.000(3) -0.003(2) -0.002(3)
N2 0.044(3) 0.050(3) 0.027(3) 0.001(2) -0.002(3) 0.009(3)
N3 0.045(3) 0.041(3) 0.034(3) 0.005(2) -0.003(3) -0.004(3)
C1 0.041(4) 0.034(3) 0.032(4) 0.000(3) -0.005(3) 0.002(3)
C2 0.048(4) 0.038(4) 0.040(4) -0.008(3) 0.005(3) -0.007(3)
C3 0.041(4) 0.044(4) 0.038(4) -0.002(3) 0.008(3) -0.002(3)
C4 0.034(3) 0.050(4) 0.036(4) 0.006(3) 0.000(3) -0.007(3)
C5 0.036(4) 0.042(4) 0.040(4) 0.006(3) -0.004(3) 0.003(3)
C6 0.036(3) 0.048(4) 0.033(4) 0.001(3) -0.005(3) 0.004(3)
C11 0.025(3) 0.035(3) 0.025(4) 0.001(3) -0.002(3) 0.000(3)
C12 0.030(3) 0.033(3) 0.033(4) 0.001(3) -0.001(3) -0.007(3)
C13 0.031(3) 0.039(4) 0.034(4) 0.006(3) -0.008(3) 0.000(3)
C14 0.027(3) 0.042(4) 0.033(4) 0.000(3) -0.001(3) -0.004(3)
C15 0.031(3) 0.038(4) 0.036(4) -0.003(3) -0.001(3) 0.000(3)
C16 0.025(3) 0.043(4) 0.032(4) 0.001(3) 0.000(3) 0.000(3)
C17 0.039(4) 0.049(4) 0.034(4) -0.002(3) -0.006(3) -0.003(3)
C18 0.065(5) 0.071(5) 0.034(4) -0.007(4) -0.003(3) 0.011(4)
C19 0.063(5) 0.073(5) 0.035(4) 0.009(4) -0.003(3) -0.008(4)
C20 0.050(4) 0.080(5) 0.039(4) -0.007(4) -0.013(3) -0.001(4)
C21 0.051(4) 0.031(3) 0.031(4) 0.002(3) -0.001(3) 0.005(3)
C22 0.044(4) 0.032(4) 0.033(4) -0.004(3) -0.002(3) 0.000(3)
C23 0.040(4) 0.040(4) 0.036(4) -0.007(3) -0.004(3) 0.009(3)
C24 0.038(4) 0.030(3) 0.032(4) -0.001(3) 0.001(3) 0.002(3)
C25 0.041(4) 0.031(3) 0.029(4) -0.003(3) 0.000(3) -0.002(3)
C26 0.038(4) 0.030(3) 0.032(4) -0.002(3) 0.001(3) 0.004(3)
C27 0.060(4) 0.047(4) 0.042(4) 0.013(3) 0.000(3) 0.008(3)
C29 0.087(6) 0.109(7) 0.061(6) 0.046(5) 0.011(5) 0.013(5)
C31 0.028(3) 0.038(4) 0.031(4) -0.004(3) -0.002(3) 0.004(3)
C32 0.028(3) 0.037(4) 0.039(4) 0.001(3) 0.001(3) 0.000(3)
C33 0.037(3) 0.046(4) 0.036(4) -0.006(3) -0.002(3) -0.001(3)
C34 0.032(3) 0.040(4) 0.035(4) 0.003(3) 0.001(3) 0.007(3)
C35 0.035(3) 0.037(4) 0.038(4) 0.005(3) 0.001(3) 0.002(3)
C36 0.032(3) 0.033(3) 0.040(4) 0.000(3) -0.001(3) 0.004(3)
C37 0.050(4) 0.051(4) 0.032(4) 0.000(3) 0.004(3) -0.001(3)
C38 0.097(6) 0.080(6) 0.040(5) 0.005(4) 0.001(4) 0.030(5)
C39 0.061(5) 0.086(6) 0.053(5) -0.005(4) 0.021(4) -0.003(4)
C40 0.090(6) 0.081(5) 0.031(4) -0.008(4) 0.007(4) -0.007(5)
C41 0.041(4) 0.049(4) 0.029(4) -0.001(3) 0.006(3) -0.020(3)
C42 0.034(3) 0.048(4) 0.026(3) 0.004(3) 0.000(3) -0.008(3)
C43 0.035(4) 0.039(4) 0.041(4) -0.001(3) 0.005(3) 0.001(3)
C44 0.034(4) 0.049(4) 0.029(4) -0.003(3) 0.003(3) -0.009(3)
C45 0.033(3) 0.048(4) 0.035(4) 0.002(3) 0.002(3) -0.004(3)
C46 0.035(3) 0.037(4) 0.028(3) 0.003(3) 0.002(3) -0.003(3)
C47 0.041(4) 0.056(4) 0.052(5) -0.009(4) -0.006(3) -0.011(3)
C48 0.056(5) 0.115(7) 0.092(7) -0.029(6) 0.000(5) -0.043(5)
C49 0.077(5) 0.096(6) 0.049(5) -0.011(4) -0.013(4) -0.005(5)
C50 0.072(5) 0.079(6) 0.081(6) -0.038(5) -0.017(5) -0.004(4)
C51 0.036(4) 0.028(3) 0.030(4) -0.004(3) 0.004(3) -0.004(3)
C52 0.039(4) 0.028(3) 0.038(4) -0.004(3) -0.001(3) 0.000(3)
C53 0.031(4) 0.047(4) 0.030(4) 0.003(3) 0.003(3) -0.003(3)
C54 0.037(4) 0.035(3) 0.032(4) -0.007(3) -0.001(3) -0.001(3)
C55 0.037(4) 0.045(4) 0.033(4) -0.002(3) -0.008(3) -0.003(3)
C56 0.036(4) 0.031(3) 0.033(4) -0.002(3) -0.002(3) -0.007(3)
C57 0.044(4) 0.049(4) 0.029(4) 0.002(3) -0.001(3) -0.006(3)
C58 0.077(6) 0.129(8) 0.043(5) 0.024(5) -0.014(4) -0.012(5)
C59 0.137(8) 0.099(7) 0.057(6) 0.028(5) -0.021(6) -0.046(6)
C60 0.102(7) 0.125(8) 0.049(5) -0.004(5) 0.009(5) 0.033(6)
C61 0.028(3) 0.045(4) 0.024(3) 0.004(3) -0.002(3) 0.006(3)
C62 0.036(3) 0.040(4) 0.030(4) -0.001(3) -0.006(3) 0.014(3)
C63 0.035(3) 0.039(4) 0.039(4) 0.005(3) -0.003(3) -0.001(3)
C64 0.028(3) 0.048(4) 0.034(4) -0.004(3) 0.001(3) 0.002(3)
C65 0.035(3) 0.040(4) 0.036(4) -0.007(3) -0.002(3) 0.007(3)
C66 0.030(3) 0.048(4) 0.032(4) 0.002(3) -0.006(3) 0.004(3)
C67 0.042(4) 0.059(4) 0.056(5) -0.013(4) 0.010(3) 0.008(3)
C68 0.080(6) 0.177(11) 0.091(8) -0.015(7) 0.015(6) 0.063(7)
C69 0.097(7) 0.147(9) 0.056(6) -0.021(6) 0.020(5) 0.007(6)
C71 0.041(4) 0.054(4) 0.033(4) 0.002(3) -0.006(3) -0.012(3)
C72 0.040(4) 0.054(5) 0.038(4) -0.003(4) -0.007(3) -0.012(3)
C73 0.055(4) 0.062(5) 0.036(4) 0.008(3) -0.002(3) 0.018(4)
C74 0.089(6) 0.042(4) 0.054(5) 0.004(3) 0.015(4) -0.001(4)
C75 0.046(4) 0.075(5) 0.026(4) -0.001(3) 0.000(3) -0.015(3)
C76 0.054(5) 0.135(8) 0.036(4) -0.006(5) -0.010(4) -0.028(5)
C77 0.051(4) 0.034(4) 0.101(7) 0.012(4) -0.006(4) 0.005(3)
C78 0.033(3) 0.058(4) 0.036(4) -0.007(3) 0.000(3) 0.009(3)
C79 0.038(4) 0.054(4) 0.036(4) -0.007(3) 0.004(3) 0.004(3)
C80 0.061(5) 0.046(4) 0.044(4) 0.001(3) -0.010(3) -0.007(4)
C81 0.048(4) 0.068(5) 0.060(5) 0.010(4) -0.007(4) -0.012(4)
C82 0.043(4) 0.073(5) 0.039(4) 0.004(4) 0.000(3) 0.019(4)
C83 0.069(5) 0.099(6) 0.041(5) -0.004(4) 0.005(4) 0.036(5)
C84 0.043(4) 0.052(4) 0.066(5) -0.003(4) -0.005(3) -0.021(3)
C85 0.055(4) 0.035(4) 0.035(4) -0.001(3) 0.007(3) -0.002(3)
C86 0.049(4) 0.039(4) 0.038(4) -0.003(3) 0.000(3) 0.006(3)
C87 0.073(5) 0.042(4) 0.036(4) -0.001(3) -0.005(3) -0.007(3)
C88 0.120(7) 0.053(5) 0.038(4) 0.015(4) -0.003(4) -0.013(4)
C89 0.044(4) 0.066(5) 0.040(4) 0.005(3) 0.001(3) -0.007(4)
C90 0.048(4) 0.070(5) 0.057(5) -0.008(4) -0.006(3) 0.014(4)
C91 0.035(4) 0.060(4) 0.054(5) 0.006(3) 0.004(3) 0.015(3)
Cl1 0.103(2) 0.073(2) 0.168(3) -0.021(2) 0.032(2) -0.0198(14)
Cl2 0.0789(15) 0.097(2) 0.106(2) -0.0194(14) -0.0177(13) 0.0041(13)
Cl3 0.071(2) 0.132(2) 0.185(4) 0.050(2) 0.006(2) -0.019(2)
C92 0.070(5) 0.069(5) 0.082(6) 0.002(4) -0.011(4) -0.013(4)
O12 0.059(6) 0.144(9) 0.033(5) 0.000(6) -0.004(4) -0.046(7)
C96 0.091(6) 0.177(10) 0.068(6) -0.002(7) -0.003(5) -0.037(8)
C97 0.106(8) 0.186(10) 0.082(7) -0.005(8) -0.002(7) -0.032(8)
O13 0.084(4) 0.086(4) 0.087(5) -0.016(3) -0.002(3) -0.004(3)

loop_
_atom_site_label
_atom_site_type_symbol
_atom_site_fract_x
_atom_site_fract_y
_atom_site_fract_z
_atom_site_U_iso_or_equiv
_atom_site_thermal_displace_type
_atom_site_occupancy
_atom_site_calc_flag
_atom_site_refinement_flags
_atom_site_disorder_group
O1 O 0.12270(12) 0.0670(2) 0.07027(9) 0.0331(10) Uani 1 d . .
O2 O 0.0934(2) -0.0858(3) 0.01972(12) 0.0685(15) Uani 1 d . .
O3 O 0.2567(2) 0.0413(3) 0.08785(11) 0.0523(12) Uani 1 d . .
O4 O 0.40160(13) 0.1302(2) 0.07568(9) 0.0360(10) Uani 1 d . .
O5 O 0.4942(2) 0.1664(4) 0.02996(12) 0.0697(15) Uani 1 d . .
O6 O 0.35435(14) 0.3480(3) 0.07847(11) 0.0496(12) Uani 1 d . .
O7 O 0.22815(13) 0.5273(2) 0.06645(9) 0.0343(10) Uani 1 d . .
O8 O 0.1679(2) 0.6580(3) 0.01877(12) 0.0641(14) Uani 1 d . .
O9 O 0.14408(13) 0.3396(2) 0.07723(10) 0.0420(11) Uani 1 d . .
N1 N 0.0824(2) 0.0447(3) 0.00298(12) 0.0407(13) Uani 1 d . .
N2 N 0.4329(2) 0.0953(3) 0.00836(12) 0.0404(13) Uani 1 d . .
N3 N 0.2336(2) 0.6008(3) 0.00089(12) 0.0401(13) Uani 1 d . .
C1 C 0.1779(2) -0.0518(3) 0.10523(15) 0.0358(15) Uani 1 d . .
H1A H 0.1586(2) -0.1002(3) 0.10777(15) 0.043 Uiso 1 calc R .
H1B H 0.1799(2) -0.0403(3) 0.08183(15) 0.043 Uiso 1 calc R .
C2 C 0.3514(2) 0.0038(4) 0.1064(2) 0.042(2) Uani 1 d . .
H2A H 0.3434(2) 0.0219(4) 0.0842(2) 0.050 Uiso 1 calc R .
H2B H 0.3770(2) -0.0351(4) 0.1047(2) 0.050 Uiso 1 calc R .
C3 C 0.4355(2) 0.2766(4) 0.1068(2) 0.041(2) Uani 1 d . .
H3A H 0.4689(2) 0.2723(4) 0.1111(2) 0.049 Uiso 1 calc R .
H3B H 0.4301(2) 0.2689(4) 0.0833(2) 0.049 Uiso 1 calc R .
C4 C 0.3184(2) 0.5071(4) 0.0953(2) 0.040(2) Uani 1 d . .
H4A H 0.3141(2) 0.4830(4) 0.0736(2) 0.048 Uiso 1 calc R .
H4B H 0.3230(2) 0.5656(4) 0.0924(2) 0.048 Uiso 1 calc R .
C5 C 0.1412(2) 0.5016(4) 0.0996(2) 0.039(2) Uani 1 d . .
H5A H 0.1285(2) 0.5558(4) 0.1036(2) 0.047 Uiso 1 calc R .
H5B H 0.1448(2) 0.4954(4) 0.0759(2) 0.047 Uiso 1 calc R .
C6 C 0.0824(2) 0.2094(4) 0.0981(2) 0.039(2) Uani 1 d . .
H6A H 0.0959(2) 0.2110(4) 0.0764(2) 0.047 Uiso 1 calc R .
H6B H 0.0505(2) 0.1899(4) 0.0955(2) 0.047 Uiso 1 calc R .
C11 C 0.1286(2) 0.0774(3) 0.10407(14) 0.0286(14) Uani 1 d . .
C12 C 0.1545(2) 0.0206(3) 0.12211(14) 0.0320(14) Uani 1 d . .
C13 C 0.1578(2) 0.0306(4) 0.15630(15) 0.0347(15) Uani 1 d . .
H13 H 0.1738(2) -0.0086(4) 0.16874(15) 0.042 Uiso 1 calc R .
C14 C 0.1380(2) 0.0967(4) 0.17246(15) 0.0340(15) Uani 1 d . .
C15 C 0.1156(2) 0.1556(4) 0.15293(15) 0.0348(15) Uani 1 d . .
H15 H 0.1040(2) 0.2025(4) 0.16302(15) 0.042 Uiso 1 calc R .
C16 C 0.1097(2) 0.1472(4) 0.11893(15) 0.0336(15) Uani 1 d . .
C17 C 0.1413(2) 0.1026(4) 0.2097(2) 0.041(2) Uani 1 d . .
C18 C 0.1138(2) 0.1748(4) 0.2234(2) 0.057(2) Uani 1 d . .
H18A H 0.1171(2) 0.1757(4) 0.2470(2) 0.085 Uiso 1 calc R .
H18B H 0.0814(2) 0.1691(4) 0.2172(2) 0.085 Uiso 1 calc R .
H18C H 0.1257(2) 0.2250(4) 0.2145(2) 0.085 Uiso 1 calc R .
C19 C 0.1221(2) 0.0236(4) 0.2253(2) 0.057(2) Uani 1 d . .
H19A H 0.1243(2) 0.0277(4) 0.2489(2) 0.086 Uiso 1 calc R .
H19B H 0.1401(2) -0.0225(4) 0.2180(2) 0.086 Uiso 1 calc R .
H19C H 0.0900(2) 0.0164(4) 0.2186(2) 0.086 Uiso 1 calc R .
C20 C 0.1931(2) 0.1119(5) 0.2204(2) 0.057(2) Uani 1 d . .
H20A H 0.1955(2) 0.1157(5) 0.2440(2) 0.085 Uiso 1 calc R .
H20B H 0.2057(2) 0.1608(5) 0.2108(2) 0.085 Uiso 1 calc R .
H20C H 0.2104(2) 0.0651(5) 0.2131(2) 0.085 Uiso 1 calc R .
C21 C 0.2642(2) -0.0221(3) 0.11012(15) 0.037(2) Uani 1 d . .
C22 C 0.3098(2) -0.0411(3) 0.11993(15) 0.037(2) Uani 1 d . .
C23 C 0.3160(2) -0.1085(4) 0.1409(2) 0.039(2) Uani 1 d . .
H23 H 0.3461(2) -0.1217(4) 0.1481(2) 0.047 Uiso 1 calc R .
C24 C 0.2790(2) -0.1570(3) 0.15145(15) 0.0333(14) Uani 1 d . .
C25 C 0.2349(2) -0.1364(3) 0.13976(14) 0.0337(15) Uani 1 d . .
H25 H 0.2097(2) -0.1683(3) 0.14613(14) 0.040 Uiso 1 calc R .
C26 C 0.2265(2) -0.0699(3) 0.11884(15) 0.0333(14) Uani 1 d . .
C27 C 0.2864(2) -0.2311(4) 0.1742(2) 0.050(2) Uani 1 d D .
C28A C 0.2977(14) -0.3054(12) 0.1526(6) 0.067(12) Uiso 0.32(4) d PD .
C28B C 0.2696(7) -0.3080(7) 0.1539(3) 0.082(6) Uiso 0.69(4) d PD .
C29 C 0.2504(3) -0.2296(6) 0.2016(2) 0.086(3) Uani 1 d . .
H29A H 0.2200(3) -0.2177(6) 0.1923(2) 0.128 Uiso 1 calc R .
H29B H 0.2588(3) -0.1880(6) 0.2174(2) 0.128 Uiso 1 calc R .
H29C H 0.2498(3) -0.2821(6) 0.2123(2) 0.128 Uiso 1 calc R .
C30A C 0.3317(5) -0.2173(14) 0.1954(5) 0.068(7) Uiso 0.56(5) d PD .
C30B C 0.3370(4) -0.2494(15) 0.1837(6) 0.056(8) Uiso 0.45(5) d PD .
C31 C 0.3945(2) 0.1385(4) 0.10953(15) 0.0322(14) Uani 1 d . .
C32 C 0.4104(2) 0.2084(4) 0.1255(2) 0.0349(15) Uani 1 d . .
C33 C 0.4028(2) 0.2153(4) 0.1593(2) 0.039(2) Uani 1 d . .
H33 H 0.4137(2) 0.2616(4) 0.1705(2) 0.047 Uiso 1 calc R .
C34 C 0.3792(2) 0.1550(4) 0.1770(2) 0.036(2) Uani 1 d . .
C35 C 0.3622(2) 0.0881(4) 0.1597(2) 0.037(2) Uani 1 d . .
H35 H 0.3455(2) 0.0483(4) 0.1709(2) 0.044 Uiso 1 calc R .
C36 C 0.3693(2) 0.0783(3) 0.1259(2) 0.0350(15) Uani 1 d . .
C37 C 0.3726(2) 0.1611(4) 0.2144(2) 0.044(2) Uani 1 d . .
C38 C 0.3968(3) 0.0892(5) 0.2315(2) 0.072(2) Uani 1 d . .
H38A H 0.4296(3) 0.0904(5) 0.2270(2) 0.108 Uiso 1 calc R .
H38B H 0.3835(3) 0.0387(5) 0.2236(2) 0.108 Uiso 1 calc R .
H38C H 0.3925(3) 0.0932(5) 0.2549(2) 0.108 Uiso 1 calc R .
C39 C 0.3204(2) 0.1597(5) 0.2216(2) 0.067(2) Uani 1 d . .
H39A H 0.3054(2) 0.2053(5) 0.2107(2) 0.100 Uiso 1 calc R .
H39B H 0.3160(2) 0.1638(5) 0.2449(2) 0.100 Uiso 1 calc R .
H39C H 0.3070(2) 0.1093(5) 0.2136(2) 0.100 Uiso 1 calc R .
C40 C 0.3924(3) 0.2415(5) 0.2289(2) 0.068(2) Uani 1 d . .
H40A H 0.3774(3) 0.2874(5) 0.2183(2) 0.101 Uiso 1 calc R .
H40B H 0.4255(3) 0.2438(5) 0.2253(2) 0.101 Uiso 1 calc R .
H40C H 0.3868(3) 0.2433(5) 0.2521(2) 0.101 Uiso 1 calc R .
C41 C 0.3778(2) 0.3935(4) 0.10299(15) 0.040(2) Uani 1 d . .
C42 C 0.3624(2) 0.4712(4) 0.11106(14) 0.036(2) Uani 1 d . .
C43 C 0.3890(2) 0.5176(4) 0.1332(2) 0.038(2) Uani 1 d . .
H43 H 0.3789(2) 0.5699(4) 0.1389(2) 0.046 Uiso 1 calc R .
C44 C 0.4306(2) 0.4878(4) 0.14733(15) 0.037(2) Uani 1 d . .
C45 C 0.4447(2) 0.4098(4) 0.1382(2) 0.039(2) Uani 1 d . .
H45 H 0.4725(2) 0.3892(4) 0.1472(2) 0.046 Uiso 1 calc R .
C46 C 0.4194(2) 0.3610(3) 0.11620(14) 0.0334(14) Uani 1 d . .
C47 C 0.4606(2) 0.5379(4) 0.1712(2) 0.049(2) Uani 1 d . .
C48 C 0.5061(3) 0.5608(6) 0.1540(2) 0.088(3) Uani 1 d . .
H48A H 0.5255(3) 0.5925(6) 0.1688(2) 0.132 Uiso 1 calc R .
H48B H 0.4989(3) 0.5924(6) 0.1346(2) 0.132 Uiso 1 calc R .
H48C H 0.5223(3) 0.5117(6) 0.1479(2) 0.132 Uiso 1 calc R .
C49 C 0.4734(3) 0.4882(5) 0.2022(2) 0.074(2) Uani 1 d . .
H49A H 0.4923(3) 0.5213(5) 0.2168(2) 0.111 Uiso 1 calc R .
H49B H 0.4906(3) 0.4401(5) 0.1960(2) 0.111 Uiso 1 calc R .
H49C H 0.4454(3) 0.4722(5) 0.2131(2) 0.111 Uiso 1 calc R .
C50 C 0.4360(3) 0.6170(5) 0.1821(2) 0.078(3) Uani 1 d . .
H50A H 0.4562(3) 0.6467(5) 0.1971(2) 0.116 Uiso 1 calc R .
H50B H 0.4075(3) 0.6033(5) 0.1929(2) 0.116 Uiso 1 calc R .
H50C H 0.4292(3) 0.6504(5) 0.1631(2) 0.116 Uiso 1 calc R .
C51 C 0.2303(2) 0.5068(3) 0.09939(14) 0.0312(14) Uani 1 d . .
C52 C 0.1893(2) 0.4946(3) 0.11669(15) 0.0348(15) Uani 1 d . .
C53 C 0.1929(2) 0.4706(4) 0.14957(15) 0.0361(15) Uani 1 d . .
H53 H 0.1656(2) 0.4635(4) 0.16127(15) 0.043 Uiso 1 calc R .
C54 C 0.2350(2) 0.4568(3) 0.16564(15) 0.0348(15) Uani 1 d . .
C55 C 0.2759(2) 0.4685(4) 0.14745(15) 0.038(2) Uani 1 d . .
H55 H 0.3048(2) 0.4590(4) 0.15757(15) 0.046 Uiso 1 calc R .
C56 C 0.2739(2) 0.4938(3) 0.11470(15) 0.0334(15) Uani 1 d . .
C57 C 0.2366(2) 0.4255(4) 0.20122(15) 0.040(2) Uani 1 d . .
C58 C 0.2865(3) 0.4179(6) 0.2148(2) 0.083(3) Uani 1 d . .
H58A H 0.3012(3) 0.4708(6) 0.2147(2) 0.125 Uiso 1 calc R .
H58B H 0.3037(3) 0.3807(6) 0.2014(2) 0.125 Uiso 1 calc R .
H58C H 0.2858(3) 0.3974(6) 0.2370(2) 0.125 Uiso 1 calc R .
C59 C 0.2148(4) 0.3417(6) 0.2018(2) 0.098(3) Uani 1 d . .
H59A H 0.2317(4) 0.3056(6) 0.1877(2) 0.147 Uiso 1 calc R .
H59B H 0.1829(4) 0.3453(6) 0.1942(2) 0.147 Uiso 1 calc R .
H59C H 0.2158(4) 0.3208(6) 0.2239(2) 0.147 Uiso 1 calc R .
C60 C 0.2106(3) 0.4839(6) 0.2233(2) 0.092(3) Uani 1 d . .
H60A H 0.2251(3) 0.5370(6) 0.2226(2) 0.138 Uiso 1 calc R .
H60B H 0.2116(3) 0.4636(6) 0.2455(2) 0.138 Uiso 1 calc R .
H60C H 0.1787(3) 0.4882(6) 0.2158(2) 0.138 Uiso 1 calc R .
C61 C 0.1116(2) 0.3565(4) 0.10088(14) 0.0325(14) Uani 1 d . .
C62 C 0.0810(2) 0.2962(4) 0.11147(14) 0.0354(15) Uani 1 d . .
C63 C 0.0470(2) 0.3181(4) 0.1342(2) 0.038(2) Uani 1 d . .
H63 H 0.0267(2) 0.2779(4) 0.1416(2) 0.045 Uiso 1 calc R .
C64 C 0.0424(2) 0.3976(4) 0.14607(15) 0.037(2) Uani 1 d . .
C65 C 0.0729(2) 0.4558(4) 0.13397(15) 0.037(2) Uani 1 d . .
H65 H 0.0700(2) 0.5097(4) 0.14120(15) 0.044 Uiso 1 calc R .
C66 C 0.1076(2) 0.4377(4) 0.11160(15) 0.036(2) Uani 1 d . .
C67 C 0.0056(2) 0.4213(4) 0.1712(2) 0.052(2) Uani 1 d D .
C68 C -0.0262(3) 0.4859(8) 0.1555(3) 0.116(4) Uani 1 d . .
H68A H -0.0422(3) 0.4628(8) 0.1366(3) 0.174 Uiso 1 calc R .
H68B H -0.0078(3) 0.5320(8) 0.1487(3) 0.174 Uiso 1 calc R .
H68C H -0.0487(3) 0.5037(8) 0.1712(3) 0.174 Uiso 1 calc R .
C69 C 0.0296(3) 0.4622(7) 0.2008(2) 0.100(3) Uani 1 d . .
H69A H 0.0501(3) 0.4236(7) 0.2115(2) 0.150 Uiso 1 calc R .
H69B H 0.0064(3) 0.4803(7) 0.2159(2) 0.150 Uiso 1 calc R .
H69C H 0.0474(3) 0.5085(7) 0.1934(2) 0.150 Uiso 1 calc R .
C70A C -0.0170(8) 0.3455(8) 0.1870(6) 0.067(8) Uiso 0.56(6) d PD .
C70B C -0.0325(9) 0.3558(14) 0.1741(9) 0.083(10) Uiso 0.46(6) d PD .
C71 C 0.0852(2) 0.0121(4) 0.0626(2) 0.043(2) Uani 1 d . .
H71A H 0.0556(2) 0.0385(4) 0.0670(2) 0.051 Uiso 1 calc R .
H71B H 0.0878(2) -0.0364(4) 0.0764(2) 0.051 Uiso 1 calc R .
C72 C 0.0871(2) -0.0123(5) 0.0265(2) 0.044(2) Uani 1 d . .
C73 C 0.0740(2) 0.1319(4) 0.0092(2) 0.051(2) Uani 1 d . .
H73A H 0.0626(2) 0.1383(4) 0.0314(2) 0.061 Uiso 1 calc R .
H73B H 0.0498(2) 0.1513(4) -0.0060(2) 0.061 Uiso 1 calc R .
C74 C 0.1172(3) 0.1845(4) 0.0054(2) 0.061(2) Uani 1 d . .
H74A H 0.1096(3) 0.2408(4) 0.0097(2) 0.092 Uiso 1 calc R .
H74B H 0.1283(3) 0.1795(4) -0.0168(2) 0.092 Uiso 1 calc R .
H74C H 0.1411(3) 0.1665(4) 0.0207(2) 0.092 Uiso 1 calc R .
C75 C 0.0851(2) 0.0188(5) -0.0313(2) 0.049(2) Uani 1 d . .
H75A H 0.1053(2) -0.0288(5) -0.0326(2) 0.059 Uiso 1 calc R .
H75B H 0.0990(2) 0.0625(5) -0.0441(2) 0.059 Uiso 1 calc R .
C76 C 0.0373(2) -0.0024(6) -0.0463(2) 0.075(3) Uani 1 d . .
H76A H 0.0409(2) -0.0191(6) -0.0688(2) 0.113 Uiso 1 calc R .
H76B H 0.0173(2) 0.0448(6) -0.0455(2) 0.113 Uiso 1 calc R .
H76C H 0.0237(2) -0.0465(6) -0.0340(2) 0.113 Uiso 1 calc R .
C77 C 0.2538(2) 0.1208(4) 0.1031(2) 0.062(2) Uani 1 d . .
H77A H 0.2485(2) 0.1618(4) 0.0865(2) 0.093 Uiso 1 calc R .
H77B H 0.2825(2) 0.1323(4) 0.1149(2) 0.093 Uiso 1 calc R .
H77C H 0.2283(2) 0.1213(4) 0.1182(2) 0.093 Uiso 1 calc R .
C78 C 0.4472(2) 0.0977(4) 0.0684(2) 0.042(2) Uani 1 d . .
H78A H 0.4469(2) 0.0384(4) 0.0703(2) 0.051 Uiso 1 calc R .
H78B H 0.4702(2) 0.1192(4) 0.0840(2) 0.051 Uiso 1 calc R .
C79 C 0.4596(2) 0.1221(4) 0.0339(2) 0.043(2) Uani 1 d . .
C80 C 0.3926(2) 0.0410(4) 0.0113(2) 0.051(2) Uani 1 d . .
H80A H 0.3940(2) 0.0145(4) 0.0328(2) 0.061 Uiso 1 calc R .
H80B H 0.3943(2) -0.0016(4) -0.0053(2) 0.061 Uiso 1 calc R .
C81 C 0.3463(2) 0.0847(4) 0.0075(2) 0.059(2) Uani 1 d . .
H81A H 0.3213(2) 0.0459(4) 0.0097(2) 0.088 Uiso 1 calc R .
H81B H 0.3443(2) 0.1100(4) -0.0138(2) 0.088 Uiso 1 calc R .
H81C H 0.3439(2) 0.1260(4) 0.0243(2) 0.088 Uiso 1 calc R .
C82 C 0.4457(2) 0.1192(5) -0.0251(2) 0.052(2) Uani 1 d . .
H82A H 0.4605(2) 0.1727(5) -0.0243(2) 0.062 Uiso 1 calc R .
H82B H 0.4174(2) 0.1241(5) -0.0386(2) 0.062 Uiso 1 calc R .
C83 C 0.4785(3) 0.0590(5) -0.0415(2) 0.070(2) Uani 1 d . .
H83A H 0.4854(3) 0.0781(5) -0.0632(2) 0.105 Uiso 1 calc R .
H83B H 0.4638(3) 0.0061(5) -0.0429(2) 0.105 Uiso 1 calc R .
H83C H 0.5069(3) 0.0548(5) -0.0286(2) 0.105 Uiso 1 calc R .
C84 C 0.3153(2) 0.3015(4) 0.0894(2) 0.054(2) Uani 1 d . .
H84A H 0.3015(2) 0.2725(4) 0.0711(2) 0.080 Uiso 1 calc R .
H84B H 0.2926(2) 0.3379(4) 0.0986(2) 0.080 Uiso 1 calc R .
H84C H 0.3255(2) 0.2630(4) 0.1059(2) 0.080 Uiso 1 calc R .
C85 C 0.2206(2) 0.6129(4) 0.0607(2) 0.042(2) Uani 1 d . .
H85A H 0.2491(2) 0.6432(4) 0.0656(2) 0.050 Uiso 1 calc R .
H85B H 0.1964(2) 0.6331(4) 0.0750(2) 0.050 Uiso 1 calc R .
C86 C 0.2061(2) 0.6257(4) 0.0248(2) 0.042(2) Uani 1 d . .
C87 C 0.2174(3) 0.6104(4) -0.0332(2) 0.050(2) Uani 1 d . .
H87A H 0.1837(3) 0.6035(4) -0.0343(2) 0.061 Uiso 1 calc R .
H87B H 0.2311(3) 0.5675(4) -0.0465(2) 0.061 Uiso 1 calc R .
C88 C 0.2298(3) 0.6936(4) -0.0478(2) 0.070(2) Uani 1 d . .
H88A H 0.2183(3) 0.6966(4) -0.0702(2) 0.105 Uiso 1 calc R .
H88B H 0.2632(3) 0.7004(4) -0.0474(2) 0.105 Uiso 1 calc R .
H88C H 0.2158(3) 0.7364(4) -0.0351(2) 0.105 Uiso 1 calc R .
C89 C 0.2807(2) 0.5690(4) 0.0057(2) 0.050(2) Uani 1 d . .
H89A H 0.2913(2) 0.5816(4) 0.0280(2) 0.060 Uiso 1 calc R .
H89B H 0.3013(2) 0.5970(4) -0.0093(2) 0.060 Uiso 1 calc R .
C90 C 0.2848(2) 0.4779(4) 0.0002(2) 0.059(2) Uani 1 d . .
H90A H 0.3166(2) 0.4612(4) 0.0038(2) 0.088 Uiso 1 calc R .
H90B H 0.2752(2) 0.4649(4) -0.0220(2) 0.088 Uiso 1 calc R .
H90C H 0.2651(2) 0.4494(4) 0.0154(2) 0.088 Uiso 1 calc R .
C91 C 0.1845(2) 0.2955(4) 0.0881(2) 0.049(2) Uani 1 d . .
H91A H 0.2048(2) 0.2870(4) 0.0698(2) 0.074 Uiso 1 calc R .
H91B H 0.1754(2) 0.2434(4) 0.0969(2) 0.074 Uiso 1 calc R .
H91C H 0.2008(2) 0.3265(4) 0.1049(2) 0.074 Uiso 1 calc R .
Cl1 Cl 0.09196(9) 0.84211(15) 0.16285(9) 0.1143(10) Uani 1 d . .
Cl2 Cl 0.12438(8) 0.6757(2) 0.16770(7) 0.0945(8) Uani 1 d . .
Cl3 Cl 0.02870(9) 0.7158(2) 0.18020(10) 0.1295(12) Uani 1 d . .
C92 C 0.0773(3) 0.7396(5) 0.1566(2) 0.074(2) Uani 1 d . .
O10 O 0.5809(7) 0.1623(13) -0.0754(6) 0.167(5) Uiso 0.50 d PU .
O11 O 0.5721(6) 0.2375(10) -0.0236(4) 0.129(4) Uiso 0.50 d PDU .
C93 C 0.5804(6) 0.2457(10) -0.0596(4) 0.160(4) Uiso 1 d DU .
C94 C 0.6184(9) 0.3089(15) -0.0686(8) 0.149(5) Uiso 0.50 d PDU .
C95 C 0.5375(11) 0.2698(19) -0.0754(9) 0.159(6) Uiso 0.50 d PU .
O12 O 0.0570(3) 0.6966(8) 0.0853(2) 0.079(3) Uani 0.50 d PDU .
C96 C 0.0441(7) 0.7793(10) 0.0868(4) 0.112(4) Uani 0.50 d PDU .
H96A H 0.0675(7) 0.8093(10) 0.0995(4) 0.134 Uiso 0.50 calc PR .
H96B H 0.0146(7) 0.7839(10) 0.0981(4) 0.134 Uiso 0.50 calc PR .
C97 C 0.0389(7) 0.8177(11) 0.0528(5) 0.125(4) Uani 0.50 d PDU .
H97A H 0.0692(8) 0.8311(101) 0.0446(19) 0.187 Uiso 0.50 calc PR .
H97B H 0.0204(52) 0.8668(59) 0.0542(9) 0.187 Uiso 0.50 calc PR .
H97C H 0.0237(57) 0.7796(42) 0.0381(12) 0.187 Uiso 0.50 calc PR .
O13 O 0.1318(2) 0.7842(4) 0.0579(2) 0.086(2) Uani 1 d . .

loop_
_geom_bond_atom_site_label_1
_geom_bond_atom_site_label_2
_geom_bond_distance
_geom_bond_site_symmetry_2
_geom_bond_publ_flag
O1 C11 1.388(7) . ?
O1 C71 1.427(7) . ?
O2 C72 1.243(8) . ?
O3 C21 1.386(7) . ?
O3 C77 1.439(8) . ?
O4 C31 1.398(7) . ?
O4 C78 1.442(7) . ?
O5 C79 1.237(7) . ?
O6 C41 1.401(7) . ?
O6 C84 1.428(7) . ?
O7 C51 1.377(7) . ?
O7 C85 1.430(7) . ?
O8 C86 1.233(7) . ?
O9 C61 1.375(7) . ?
O9 C91 1.424(7) . ?
N1 C72 1.337(8) . ?
N1 C75 1.456(8) . ?
N1 C73 1.462(8) . ?
N2 C79 1.346(8) . ?
N2 C80 1.462(8) . ?
N2 C82 1.465(8) . ?
N3 C86 1.323(8) . ?
N3 C89 1.452(8) . ?
N3 C87 1.459(8) . ?
C1 C26 1.512(8) . ?
C1 C12 1.524(8) . ?
C2 C22 1.510(8) . ?
C2 C36 1.532(8) . ?
C3 C46 1.501(8) . ?
C3 C32 1.533(8) . ?
C4 C42 1.517(8) . ?
C4 C56 1.524(8) . ?
C5 C66 1.506(8) . ?
C5 C52 1.532(8) . ?
C6 C62 1.515(8) . ?
C6 C16 1.524(8) . ?
C11 C12 1.387(8) . ?
C11 C16 1.400(8) . ?
C12 C13 1.397(8) . ?
C13 C14 1.387(8) . ?
C14 C15 1.393(8) . ?
C14 C17 1.516(9) . ?
C15 C16 1.392(8) . ?
C17 C18 1.523(9) . ?
C17 C19 1.537(9) . ?
C17 C20 1.545(9) . ?
C21 C26 1.383(8) . ?
C21 C22 1.391(8) . ?
C22 C23 1.398(9) . ?
C23 C24 1.394(8) . ?
C24 C25 1.380(8) . ?
C24 C27 1.531(9) . ?
C25 C26 1.394(8) . ?
C27 C30B 1.520(9) . ?
C27 C29 1.531(10) . ?
C27 C28A 1.531(10) . ?
C27 C30A 1.559(9) . ?
C27 C28B 1.568(9) . ?
C31 C32 1.383(8) . ?
C31 C36 1.393(8) . ?
C32 C33 1.398(9) . ?
C33 C34 1.395(8) . ?
C34 C35 1.379(8) . ?
C34 C37 1.538(9) . ?
C35 C36 1.398(9) . ?
C37 C38 1.521(10) . ?
C37 C39 1.526(9) . ?
C37 C40 1.538(10) . ?
C41 C42 1.383(9) . ?
C41 C46 1.400(8) . ?
C42 C43 1.390(9) . ?
C43 C44 1.395(8) . ?
C44 C45 1.387(8) . ?
C44 C47 1.519(9) . ?
C45 C46 1.386(8) . ?
C47 C50 1.536(10) . ?
C47 C48 1.534(10) . ?
C47 C49 1.533(11) . ?
C51 C52 1.393(8) . ?
C51 C56 1.399(8) . ?
C52 C53 1.392(8) . ?
C53 C54 1.375(8) . ?
C54 C55 1.407(8) . ?
C54 C57 1.529(9) . ?
C55 C56 1.391(9) . ?
C57 C59 1.500(10) . ?
C57 C60 1.512(10) . ?
C57 C58 1.524(10) . ?
C61 C62 1.389(8) . ?
C61 C66 1.398(8) . ?
C62 C63 1.399(8) . ?
C63 C64 1.388(8) . ?
C64 C65 1.385(8) . ?
C64 C67 1.526(9) . ?
C65 C66 1.388(8) . ?
C67 C69 1.523(12) . ?
C67 C68 1.524(12) . ?
C67 C70B 1.534(10) . ?
C67 C70A 1.541(9) . ?
C71 C72 1.519(9) . ?
C73 C74 1.514(10) . ?
C75 C76 1.525(9) . ?
C78 C79 1.505(9) . ?
C80 C81 1.507(9) . ?
C82 C83 1.518(9) . ?
C85 C86 1.522(9) . ?
C87 C88 1.524(9) . ?
C89 C90 1.506(9) . ?
Cl1 C92 1.739(8) . ?
Cl2 C92 1.753(9) . ?
Cl3 C92 1.745(9) . ?
O10 C93 1.50(2) . ?
O11 C93 1.489(10) . ?
C93 C95 1.43(3) . ?
C93 C94 1.545(10) . ?
O12 C96 1.400(10) . ?
C96 C97 1.518(10) . ?
